data_4114215
loop_
_publ_author_name
'Thomas W. Bell'
'Heung-Jin Choi'
'William Harte'
'Michael G. B. Drew'

_publ_section_title
;
 Syntheses, Conformations, and Basicities of Bicyclic Triamines
;
_journal_name_full 'Journal of the American Chemical Society'
_journal_page_first 12196
_journal_page_last 12210
_journal_paper_doi 10.1021/ja030236d
_journal_volume 125
_journal_year 2003
_chemical_formula_sum 'C12 H24 I N3'
_chemical_formula_weight 339.14
_chemical_name_systematic
;
 ?
;
_space_group_IT_number 29
_symmetry_cell_setting orthorhombic
_symmetry_space_group_name_Hall 'P 2c -2b'
_symmetry_space_group_name_H-M 'P b c 21'
_atom_sites_solution_hydrogens geom
_atom_sites_solution_primary direct
_atom_sites_solution_secondary difmap
_audit_creation_method SHELXL-97
_cell_angle_alpha 90.00
_cell_angle_beta 90.00
_cell_angle_gamma 90.00
_cell_formula_units_Z 8
_cell_length_a 13.867(11)
_cell_length_b 13.898(12)
_cell_length_c 11.504(15)
_cell_measurement_temperature 293(2)
_cell_volume 2217(4)
_computing_cell_refinement 'Stoe Software'
_computing_data_collection 'Stoe Software'
_computing_data_reduction 'Stoe Software'
_computing_structure_refinement 'SHELXL-97 (Sheldrick, 1997)'
_computing_structure_solution 'SHELXS-97 (Sheldrick, 1990)'
_diffrn_ambient_temperature 293(2)
_diffrn_measurement_device_type 'Stoe Stadi 2circle diffractometer'
_diffrn_measurement_method 'variable width w scan'
_diffrn_radiation_monochromator graphite
_diffrn_radiation_source 'fine-focus sealed tube'
_diffrn_radiation_type MoK\a
_diffrn_radiation_wavelength 0.71073
_diffrn_reflns_av_R_equivalents 0.0228
_diffrn_reflns_av_sigmaI/netI 0.1102
_diffrn_reflns_limit_h_max 15
_diffrn_reflns_limit_h_min 0
_diffrn_reflns_limit_k_max 18
_diffrn_reflns_limit_k_min 0
_diffrn_reflns_limit_l_max 16
_diffrn_reflns_limit_l_min 0
_diffrn_reflns_number 2370
_diffrn_reflns_theta_max 24.95
_diffrn_reflns_theta_min 3.01
_diffrn_standards_decay_% 0.0
_diffrn_standards_interval_count 20
_diffrn_standards_number 4
_exptl_absorpt_coefficient_mu 2.126
_exptl_absorpt_correction_T_max 1.000
_exptl_absorpt_correction_T_min 0.342
_exptl_absorpt_correction_type DIFABS
_exptl_crystal_density_diffrn 1.499
_exptl_crystal_F_000 1360
_refine_diff_density_max 1.52
_refine_diff_density_min -0.75
_refine_ls_extinction_method none
_refine_ls_goodness_of_fit_ref 0.972
_refine_ls_hydrogen_treatment mixed
_refine_ls_matrix_type full
_refine_ls_number_parameters 139
_refine_ls_number_reflns 2370
_refine_ls_number_restraints 1
_refine_ls_restrained_S_all 0.953
_refine_ls_R_factor_all 0.172
_refine_ls_R_factor_gt 0.084
_refine_ls_shift/su_max 0.017
_refine_ls_shift/su_mean 0.003
_refine_ls_structure_factor_coef F
_refine_ls_weighting_details w=1/[\s^2^(Fo^2^)+(0.003i*Fo^2)]
_refine_ls_weighting_scheme calc
_refine_ls_wR_factor_gt 0.086
_refine_ls_wR_factor_ref 0.177
_reflns_number_gt 1329
_reflns_number_total 2370
_reflns_threshold_expression >3sigma(I)
_cod_data_source_file ja030236d_2.cif
_cod_data_source_block 12HI
_cod_depositor_comments
;
The symmetry lines in the original file correspond to space group
'P c 21 b'. With them, the displayed structure is chemically impossible.
Replacing these lines with those corresponding to the group indicated by
the authors in the _symmetry_space_group_name_H-M tag (P b c 21), the structure
becomes reasonable. Hence, the space group has been kept as P b c 21
and the symmetry lines have been changed accordingly. The symmetry lines in
the original file were:
* 'x, y, z'
* '-x, y+1/2, -z'
* 'x, y+1/2, -z+1/2'
* '-x, y, z+1/2'
The Z value has been also fixed to get the real formula of the compound.

Miguel.

The following automatic conversions were performed:

'_refine_ls_weighting_scheme' value 'calc
w=1/[\s^2^(Fo^2^)+(0.003i*Fo^2)]' was changed to 'calc'. New tag
'_refine_ls_weighting_details' was created. The value of the new tag
was set to 'w=1/[\s^2^(Fo^2^)+(0.003i*Fo^2)]'.

Automatic conversion script
Id: cif_fix_values 3143 2015-03-26 13:38:13Z robertas 
;
_cod_original_cell_volume 2988(6)
_cod_original_formula_sum 'C12 H24 I N3    '
_cod_database_code 4114215

loop_
_symmetry_equiv_pos_as_xyz
'x, y, z'
'-x, -y, z+1/2'
'x, -y+1/2, z+1/2'
'-x, y+1/2, z'

loop_
_atom_site_label
_atom_site_type_symbol
_atom_site_fract_x
_atom_site_fract_y
_atom_site_fract_z
_atom_site_U_iso_or_equiv
_atom_site_adp_type
_atom_site_occupancy
_atom_site_calc_flag
_atom_site_refinement_flags
I1 I 0.1554(3) 0.1418(2) 0.0000 0.0368(14) Uani 1 d .
I2 I 0.6593(4) 0.1076(2) 0.0601(2) 0.0446(16) Uani 1 d .
N1A N 0.418(3) 0.340(3) 0.274(2) 0.106(11) Uiso 1 d .
C2A C 0.329(3) 0.297(3) 0.250(3) 0.080(13) Uiso 1 d .
H2A1 H 0.3350 0.2290 0.2549 0.096 Uiso 1 calc R
H2A2 H 0.2821 0.3194 0.2896 0.096 Uiso 1 calc R
C3A C 0.299(4) 0.323(4) 0.160(3) 0.106(19) Uiso 1 d .
H3A1 H 0.2802 0.3886 0.1609 0.127 Uiso 1 calc R
H3A2 H 0.2442 0.2840 0.1472 0.127 Uiso 1 calc R
C4A C 0.371(4) 0.310(4) 0.082(4) 0.110(19) Uiso 1 d .
H4A1 H 0.3401 0.3240 0.0293 0.132 Uiso 1 calc R
H4A2 H 0.3962 0.2468 0.0813 0.132 Uiso 1 calc R
N5A N 0.449(2) 0.383(2) 0.100(2) 0.081(9) Uiso 1 d .
C6A C 0.523(4) 0.379(4) 0.029(4) 0.084(17) Uiso 1 d .
H6A1 H 0.5492 0.3163 0.0277 0.101 Uiso 1 calc R
H6A2 H 0.4941 0.3933 -0.0253 0.101 Uiso 1 calc R
C7A C 0.597(4) 0.444(3) 0.049(3) 0.087(14) Uiso 1 d .
H7A1 H 0.5668 0.5046 0.0588 0.104 Uiso 1 calc R
H7A2 H 0.6409 0.4499 0.0022 0.104 Uiso 1 calc R
C8A C 0.666(4) 0.425(4) 0.129(3) 0.108(17) Uiso 1 d .
H8A1 H 0.7135 0.4728 0.1393 0.130 Uiso 1 calc R
H8A2 H 0.6973 0.3644 0.1199 0.130 Uiso 1 calc R
N9A N 0.601(3) 0.418(2) 0.205(2) 0.100(11) Uiso 1 d .
C10A C 0.636(4) 0.351(4) 0.278(3) 0.088(15) Uiso 1 d .
H10A H 0.6408 0.3889 0.3288 0.106 Uiso 1 calc R
H10B H 0.6983 0.3288 0.2622 0.106 Uiso 1 calc R
C11A C 0.578(3) 0.275(3) 0.296(3) 0.078(14) Uiso 1 d .
H11A H 0.5672 0.2410 0.2433 0.094 Uiso 1 calc R
H11B H 0.6100 0.2333 0.3355 0.094 Uiso 1 calc R
C12A C 0.487(3) 0.296(4) 0.330(4) 0.056(12) Uiso 1 d .
H12A H 0.4992 0.3422 0.3736 0.067 Uiso 1 calc R
H12B H 0.4579 0.2407 0.3545 0.067 Uiso 1 calc R
C13A C 0.397(3) 0.446(3) 0.297(3) 0.079(13) Uiso 1 d .
H13A H 0.3624 0.4784 0.2534 0.095 Uiso 1 calc R
H13B H 0.3606 0.4469 0.3493 0.095 Uiso 1 calc R
C14A C 0.501(3) 0.500(3) 0.317(3) 0.050(19) Uiso 1 d .
H14A H 0.5340 0.4665 0.3615 0.060 Uiso 1 calc R
H14B H 0.4853 0.5630 0.3365 0.060 Uiso 1 calc R
C15A C 0.565(4) 0.511(3) 0.247(3) 0.085(15) Uiso 1 d .
H15A H 0.5325 0.5463 0.2035 0.102 Uiso 1 calc R
H15B H 0.6197 0.5453 0.2662 0.102 Uiso 1 calc R
N1B N 0.122(4) 0.667(3) 0.376(3) 0.148(16) Uiso 1 d .
C2B C 0.163(5) 0.670(4) 0.470(4) 0.124(20) Uiso 1 d .
H2B1 H 0.2099 0.7197 0.4742 0.148 Uiso 1 calc R
H2B2 H 0.1931 0.6095 0.4798 0.148 Uiso 1 calc R
C3B C 0.088(5) 0.684(4) 0.530(4) 0.116(20) Uiso 1 d .
H3B1 H 0.0586 0.7435 0.5164 0.139 Uiso 1 calc R
H3B2 H 0.1178 0.6882 0.5854 0.139 Uiso 1 calc R
C4B C 0.016(4) 0.609(5) 0.538(4) 0.099(20) Uiso 1 d .
H4B1 H 0.0423 0.5459 0.5329 0.120 Uiso 1 calc R
H4B2 H -0.0160 0.6146 0.5920 0.120 Uiso 1 calc R
N5B N -0.042(3) 0.631(3) 0.469(3) 0.127(14) Uiso 1 d .
C6B C -0.126(5) 0.561(4) 0.469(4) 0.124(22) Uiso 1 d .
H6B1 H -0.1652 0.5601 0.5189 0.149 Uiso 1 calc R
H6B2 H -0.0996 0.4984 0.4597 0.149 Uiso 1 calc R
C7B C -0.197(5) 0.582(5) 0.379(4) 0.129(23) Uiso 1 d .
H7B1 H -0.2129 0.6479 0.3828 0.154 Uiso 1 calc R
H7B2 H -0.2540 0.5441 0.3825 0.154 Uiso 1 calc R
C8B C -0.153(5) 0.568(5) 0.291(5) 0.124(22) Uiso 1 d .
H8B1 H -0.1472 0.5011 0.2822 0.149 Uiso 1 calc R
H8B2 H -0.1936 0.5954 0.2483 0.149 Uiso 1 calc R
N9B N -0.053(3) 0.607(3) 0.289(2) 0.109(12) Uiso 1 d .
C10B C 0.022(5) 0.546(5) 0.233(6) 0.134(26) Uiso 1 d .
H10C H 0.0378 0.5834 0.1832 0.161 Uiso 1 calc R
H10D H -0.0095 0.4889 0.2154 0.161 Uiso 1 calc R
C11B C 0.109(4) 0.523(4) 0.274(3) 0.090(16) Uiso 1 d .
H11C H 0.0913 0.4832 0.3207 0.108 Uiso 1 calc R
H11D H 0.1487 0.4878 0.2350 0.108 Uiso 1 calc R
C12B C 0.172(4) 0.608(4) 0.304(3) 0.101(16) Uiso 1 d .
H12C H 0.1899 0.6492 0.2576 0.121 Uiso 1 calc R
H12D H 0.2287 0.5818 0.3295 0.121 Uiso 1 calc R
C13B C 0.095(4) 0.761(4) 0.349(3) 0.094(16) Uiso 1 d .
H13C H 0.0651 0.7913 0.3976 0.113 Uiso 1 calc R
H13D H 0.1551 0.7906 0.3382 0.113 Uiso 1 calc R
C14B C 0.040(4) 0.772(4) 0.274(4) 0.105(18) Uiso 1 d .
H14C H 0.0205 0.8372 0.2797 0.126 Uiso 1 calc R
H14D H 0.0781 0.7645 0.2239 0.126 Uiso 1 calc R
C15B C -0.056(3) 0.716(3) 0.263(3) 0.075(13) Uiso 1 d .
H15C H -0.0727 0.7202 0.2039 0.090 Uiso 1 calc R
H15D H -0.1051 0.7452 0.2970 0.090 Uiso 1 calc R

loop_
_atom_site_aniso_label
_atom_site_aniso_U_11
_atom_site_aniso_U_22
_atom_site_aniso_U_33
_atom_site_aniso_U_23
_atom_site_aniso_U_13
_atom_site_aniso_U_12
I1 0.108(2) 0.076(2) 0.072(2) -0.000(2) -0.015(3) 0.006(2)
I2 0.102(2) 0.081(2) 0.083(2) 0.009(2) 0.008(3) -0.004(2)

loop_
_atom_type_symbol
_atom_type_description
_atom_type_scat_dispersion_real
_atom_type_scat_dispersion_imag
_atom_type_scat_source
C C 0.0033 0.0016 'International Tables Vol C Tables 4.2.6.8 and 6.1.1.4'
H H 0.0000 0.0000 'International Tables Vol C Tables 4.2.6.8 and 6.1.1.4'
N N 0.0061 0.0033 'International Tables Vol C Tables 4.2.6.8 and 6.1.1.4'
O O 0.0106 0.0060 'International Tables Vol C Tables 4.2.6.8 and 6.1.1.4'
I I -0.4742 1.8119 'International Tables Vol C Tables 4.2.6.8 and 6.1.1.4'

loop_
_geom_angle_atom_site_label_1
_geom_angle_atom_site_label_2
_geom_angle_atom_site_label_3
_geom_angle
C12A N1A C13A 113(4)
C12A N1A C2A 124(4)
C13A N1A C2A 108(4)
C3A C2A N1A 113(4)
C2A C3A C4A 120(5)
N5A C4A C3A 104(4)
C6A N5A C4A 109(4)
N5A C6A C7A 108(4)
C6A C7A C8A 120(5)
C7A C8A N9A 105(4)
C15A N9A C10A 107(5)
C15A N9A C8A 119(4)
C10A N9A C8A 115(4)
C11A C10A N9A 116(4)
C10A C11A C12A 116(4)
N1A C12A C11A 118(5)
N1A C13A C14A 108(3)
C15A C14A C13A 117(4)
C14A C15A N9A 116(4)
C12B N1B C13B 113(4)
C12B N1B C2B 121(4)
C13B N1B C2B 110(4)
C3B C2B N1B 110(5)
C2B C3B C4B 118(5)
N5B C4B C3B 100(5)
C6B N5B C4B 108(5)
N5B C6B C7B 109(5)
C6B C7B C8B 119(5)
N9B C8B C7B 111(5)
C15B N9B C8B 109(4)
C15B N9B C10B 113(5)
C8B N9B C10B 116(5)
C11B C10B N9B 116(6)
C12B C11B C10B 117(5)
N1B C12B C11B 112(5)
N1B C13B C14B 119(5)
C13B C14B C15B 120(5)
N9B C15B C14B 105(7)

loop_
_geom_bond_atom_site_label_1
_geom_bond_atom_site_label_2
_geom_bond_distance
N1A C12A 1.43(5)
N1A C13A 1.55(5)
N1A C2A 1.41(5)
C2A C3A 1.50(6)
C3A C4A 1.58(7)
C4A N5A 1.50(5)
N5A C6A 1.51(6)
C6A C7A 1.41(6)
C7A C8A 1.58(6)
C8A N9A 1.50(5)
N9A C15A 1.53(5)
N9A C10A 1.54(5)
C10A C11A 1.37(6)
C11A C12A 1.41(6)
C13A C14A 1.64(6)
C14A C15A 1.41(6)
N1B C12B 1.56(6)
N1B C13B 1.42(5)
N1B C2B 1.56(6)
C2B C3B 1.41(7)
C3B C4B 1.46(7)
C4B N5B 1.37(6)
N5B C6B 1.52(6)
C6B C7B 1.73(7)
C7B C8B 1.50(8)
C8B N9B 1.49(6)
N9B C15B 1.58(5)
N9B C10B 1.60(8)
C10B C11B 1.40(8)
C11B C12B 1.54(7)
C13B C14B 1.40(6)
C14B C15B 1.54(6)

loop_
_cod_related_entry_id
_cod_related_entry_database
_cod_related_entry_code
1 ChemSpider 30660511
